data_4518017
loop_
_publ_author_name
'Qian, Xiaolin'
'Zhou, Hui'
'Chaminda Lakmal, Hetti Handi'
'Lucore, James'
'Wang, Xuesong'
'Valle, Henry U.'
'Donnadieu, Bruno'
'Xu, Xue'
'Cui, Xin'

_publ_section_title
;
 Fe(III)-Based Tandem Catalysis for Amidomethylative Multiple Substitution
 Reactions of \a-Substituted Styrene Derivatives
;
_journal_name_full 'ACS Catalysis'
_journal_page_first 10627
_journal_paper_doi 10.1021/acscatal.0c02676
_journal_year 2020
_chemical_formula_moiety 'C26 H28 N2 O4 S2'
_chemical_formula_sum 'C26 H28 N2 O4 S2'
_chemical_formula_weight 496.62
_space_group_crystal_system triclinic
_space_group_IT_number 2
_space_group_name_Hall '-P 1'
_space_group_name_H-M_alt 'P -1'
_atom_sites_solution_hydrogens mixed
_audit_creation_method SHELXL-2018/3
_cell_angle_alpha 73.734(7)
_cell_angle_beta 83.867(6)
_cell_angle_gamma 67.198(6)
_cell_formula_units_Z 2
_cell_length_a 9.950(2)
_cell_length_b 10.420(2)
_cell_length_c 13.328(3)
_cell_measurement_reflns_used 1591
_cell_measurement_temperature 100(2)
_cell_measurement_theta_max 29.866
_cell_measurement_theta_min 2.196
_cell_volume 1222.9(4)
_computing_cell_refinement 'APEX3 v2019.1.0'
_computing_data_collection 'APEX3 v2019.1.0'
_computing_data_reduction 'Saint, APEX v2019.1.0.'
_computing_molecular_graphics 'POV-Ray v 3.7'
_computing_publication_material 'APEX3 v2018.7.2'
_computing_structure_refinement SHELXTL-2018/3
_computing_structure_solution SHELXT
_diffrn_ambient_temperature 100(2)
_diffrn_measured_fraction_theta_full 0.999
_diffrn_measured_fraction_theta_max 0.869
_diffrn_measurement_device_type 'Bruker AXS D8 Venture '
_diffrn_measurement_method 'profile data from \q/2\q scans'
_diffrn_radiation_type MoK\a
_diffrn_radiation_wavelength 0.71073
_diffrn_reflns_av_R_equivalents 0.0217
_diffrn_reflns_av_unetI/netI 0.0167
_diffrn_reflns_Laue_measured_fraction_full 0.999
_diffrn_reflns_Laue_measured_fraction_max 0.869
_diffrn_reflns_limit_h_max 13
_diffrn_reflns_limit_h_min -13
_diffrn_reflns_limit_k_max 14
_diffrn_reflns_limit_k_min -14
_diffrn_reflns_limit_l_max 18
_diffrn_reflns_limit_l_min -18
_diffrn_reflns_number 39075
_diffrn_reflns_point_group_measured_fraction_full 0.999
_diffrn_reflns_point_group_measured_fraction_max 0.869
_diffrn_reflns_theta_full 25.242
_diffrn_reflns_theta_max 29.866
_diffrn_reflns_theta_min 2.196
_exptl_absorpt_coefficient_mu 0.253
_exptl_absorpt_correction_T_max 0.938
_exptl_absorpt_correction_T_min 0.896
_exptl_absorpt_correction_type multi-scan
_exptl_absorpt_process_details Sadabs
_exptl_crystal_colour colorless
_exptl_crystal_density_diffrn 1.349
_exptl_crystal_description 'prism frag'
_exptl_crystal_F_000 524
_exptl_crystal_size_max 0.443
_exptl_crystal_size_mid 0.301
_exptl_crystal_size_min 0.255
_refine_diff_density_max 0.407
_refine_diff_density_min -0.424
_refine_diff_density_rms 0.049
_refine_ls_extinction_coef 0.0055(9)
_refine_ls_extinction_expression Fc^*^=kFc[1+0.001xFc^2^\l^3^/sin(2\q)]^-1/4^
_refine_ls_extinction_method 'SHELXL-2018/3 (Sheldrick 2018)'
_refine_ls_goodness_of_fit_ref 1.045
_refine_ls_hydrogen_treatment mixed
_refine_ls_matrix_type full
_refine_ls_number_parameters 314
_refine_ls_number_reflns 6128
_refine_ls_number_restraints 0
_refine_ls_restrained_S_all 1.045
_refine_ls_R_factor_all 0.0336
_refine_ls_R_factor_gt 0.0308
_refine_ls_shift/su_max 0.001
_refine_ls_shift/su_mean 0.000
_refine_ls_structure_factor_coef Fsqd
_refine_ls_weighting_details 'w=1/[\s^2^(Fo^2^)+(0.0364P)^2^+0.6937P] where P=(Fo^2^+2Fc^2^)/3'
_refine_ls_weighting_scheme calc
_refine_ls_wR_factor_gt 0.0808
_refine_ls_wR_factor_ref 0.0828
_reflns_Friedel_coverage 0.000
_reflns_number_gt 5665
_reflns_number_total 6128
_reflns_threshold_expression 'I > 2\s(I)'
_cod_data_source_file cs0c02676_si_002.cif
_cod_data_source_block msu_032_a
_cod_database_code 4518017
_shelx_space_group_comment
;
The symmetry employed for this shelxl refinement is uniquely defined
by the following loop, which should always be used as a source of
symmetry information in preference to the above space-group names.
They are only intended as comments.
;
_shelx_estimated_absorpt_t_min 0.896
_shelx_estimated_absorpt_t_max 0.938

loop_
_space_group_symop_operation_xyz
'x, y, z'
'-x, -y, -z'

loop_
_atom_site_label
_atom_site_type_symbol
_atom_site_fract_x
_atom_site_fract_y
_atom_site_fract_z
_atom_site_U_iso_or_equiv
_atom_site_adp_type
_atom_site_occupancy
_atom_site_site_symmetry_order
_atom_site_calc_flag
_atom_site_refinement_flags_posn
_atom_site_refinement_flags_adp
_atom_site_refinement_flags_occupancy
_atom_site_disorder_assembly
_atom_site_disorder_group
S1 S 0.51612(3) 0.10153(3) 0.28965(2) 0.01385(7) Uani 1 1 d . . . . .
O1 O 0.55009(9) 0.09106(9) 0.39421(6) 0.01929(17) Uani 1 1 d . . . . .
O2 O 0.61261(9) -0.00045(9) 0.23562(7) 0.02115(18) Uani 1 1 d . . . . .
S2 S 0.60530(3) 0.65318(3) 0.06484(2) 0.01760(8) Uani 1 1 d . . . . .
O3 O 0.65446(10) 0.52521(11) 0.02820(7) 0.0263(2) Uani 1 1 d . . . . .
O4 O 0.49929(10) 0.78379(11) 0.00373(7) 0.02424(19) Uani 1 1 d . . . . .
N1 N 0.53363(10) 0.61693(10) 0.17971(7) 0.01525(18) Uani 1 1 d . . . . .
N2 N 0.50403(10) 0.25976(10) 0.21827(7) 0.01459(18) Uani 1 1 d . . . . .
C1 C 0.60889(12) 0.47735(12) 0.25445(9) 0.0160(2) Uani 1 1 d . . . . .
H1A H 0.674753 0.487226 0.299962 0.019 Uiso 1 1 calc R U . . .
H1B H 0.667616 0.404454 0.216627 0.019 Uiso 1 1 calc R U . . .
C2 C 0.49155(12) 0.43150(11) 0.31987(8) 0.0138(2) Uani 1 1 d . . . . .
H2 H 0.540509 0.345810 0.378591 0.017 Uiso 1 1 calc R U . . .
C3 C 0.38764(12) 0.55165(12) 0.36636(8) 0.0144(2) Uani 1 1 d . . . . .
C4 C 0.38311(12) 0.68680(12) 0.32605(9) 0.0165(2) Uani 1 1 d . . . . .
H4 H 0.322972 0.757867 0.360302 0.020 Uiso 1 1 calc R U . . .
C5 C 0.46539(12) 0.73478(12) 0.23118(9) 0.0165(2) Uani 1 1 d . . . . .
H5A H 0.397843 0.820487 0.181984 0.020 Uiso 1 1 calc R U . . .
H5B H 0.541342 0.761652 0.252098 0.020 Uiso 1 1 calc R U . . .
C6 C 0.29292(12) 0.51401(12) 0.45545(8) 0.0158(2) Uani 1 1 d . . . . .
C7 C 0.32021(13) 0.36995(13) 0.51085(9) 0.0197(2) Uani 1 1 d . . . . .
H7 H 0.401761 0.295039 0.492369 0.024 Uiso 1 1 calc R U . . .
C8 C 0.22972(14) 0.33484(14) 0.59256(9) 0.0229(2) Uani 1 1 d . . . . .
H8 H 0.250119 0.236763 0.628806 0.028 Uiso 1 1 calc R U . . .
C9 C 0.11046(14) 0.44237(15) 0.62093(9) 0.0241(3) Uani 1 1 d . . . . .
H9 H 0.049126 0.418522 0.676612 0.029 Uiso 1 1 calc R U . . .
C10 C 0.08124(14) 0.58569(15) 0.56715(10) 0.0244(3) Uani 1 1 d . . . . .
H10 H -0.000230 0.659960 0.586408 0.029 Uiso 1 1 calc R U . . .
C11 C 0.17080(13) 0.62088(13) 0.48523(9) 0.0204(2) Uani 1 1 d . . . . .
H11 H 0.148751 0.719156 0.448814 0.024 Uiso 1 1 calc R U . . .
C12 C 0.40806(12) 0.38754(11) 0.25344(8) 0.0142(2) Uani 1 1 d . . . . .
H12A H 0.327092 0.366338 0.295117 0.017 Uiso 1 1 calc R U . . .
H12B H 0.365429 0.468876 0.191723 0.017 Uiso 1 1 calc R U . . .
C13 C 0.34018(12) 0.09507(11) 0.29297(8) 0.0143(2) Uani 1 1 d . . . . .
C14 C 0.27417(13) 0.11883(13) 0.19897(9) 0.0198(2) Uani 1 1 d . . . . .
H14 H 0.323243 0.137361 0.134597 0.024 Uiso 1 1 calc R U . . .
C15 C 0.13581(14) 0.11520(14) 0.20015(10) 0.0224(2) Uani 1 1 d . . . . .
H15 H 0.090029 0.133146 0.135938 0.027 Uiso 1 1 calc R U . . .
C16 C 0.06285(13) 0.08562(13) 0.29410(10) 0.0216(2) Uani 1 1 d . . . . .
C17 C 0.13258(14) 0.06112(14) 0.38675(10) 0.0231(2) Uani 1 1 d . . . . .
H17 H 0.084833 0.040224 0.451371 0.028 Uiso 1 1 calc R U . . .
C18 C 0.27028(13) 0.06634(13) 0.38745(9) 0.0191(2) Uani 1 1 d . . . . .
H18 H 0.315426 0.050525 0.451465 0.023 Uiso 1 1 calc R U . . .
C19 C 0.75972(12) 0.69074(13) 0.07928(8) 0.0160(2) Uani 1 1 d . . . . .
C20 C 0.74220(13) 0.83027(13) 0.07872(9) 0.0183(2) Uani 1 1 d . . . . .
H20 H 0.648305 0.905134 0.070296 0.022 Uiso 1 1 calc R U . . .
C21 C 0.86503(13) 0.85794(13) 0.09076(9) 0.0197(2) Uani 1 1 d . . . . .
H21 H 0.853961 0.952294 0.091834 0.024 Uiso 1 1 calc R U . . .
C22 C 1.00378(13) 0.74976(13) 0.10126(9) 0.0190(2) Uani 1 1 d . . . . .
C23 C 1.01818(13) 0.61030(14) 0.10242(9) 0.0199(2) Uani 1 1 d . . . . .
H23 H 1.112120 0.535522 0.110063 0.024 Uiso 1 1 calc R U . . .
C24 C 0.89679(13) 0.57980(13) 0.09251(9) 0.0189(2) Uani 1 1 d . . . . .
H24 H 0.907124 0.484499 0.094737 0.023 Uiso 1 1 calc R U . . .
C25 C -0.08674(15) 0.07925(18) 0.29513(12) 0.0340(3) Uani 1 1 d . . . . .
H25A H -0.077407 -0.021633 0.312166 0.051 Uiso 1 1 calc R U . . .
H25B H -0.132082 0.130081 0.226133 0.051 Uiso 1 1 calc R U . . .
H25C H -0.147553 0.125182 0.347777 0.051 Uiso 1 1 calc R U . . .
C26 C 1.13662(15) 0.78109(16) 0.11248(11) 0.0290(3) Uani 1 1 d . . . . .
H26A H 1.111135 0.885628 0.093905 0.043 Uiso 1 1 calc R U . . .
H26B H 1.213666 0.738386 0.065857 0.043 Uiso 1 1 calc R U . . .
H26C H 1.171286 0.739585 0.184945 0.043 Uiso 1 1 calc R U . . .
HN2 H 0.5061(19) 0.2653(19) 0.1505(14) 0.033(4) Uiso 1 1 d . . . . .

loop_
_atom_site_aniso_label
_atom_site_aniso_U_11
_atom_site_aniso_U_22
_atom_site_aniso_U_33
_atom_site_aniso_U_23
_atom_site_aniso_U_13
_atom_site_aniso_U_12
S1 0.01432(13) 0.01382(12) 0.01397(13) -0.00320(10) -0.00038(9) -0.00604(10)
O1 0.0219(4) 0.0224(4) 0.0143(4) -0.0008(3) -0.0045(3) -0.0107(3)
O2 0.0189(4) 0.0181(4) 0.0264(4) -0.0096(3) 0.0024(3) -0.0049(3)
S2 0.01674(14) 0.02844(15) 0.01340(13) -0.00766(11) 0.00212(9) -0.01357(11)
O3 0.0267(5) 0.0411(5) 0.0252(4) -0.0213(4) 0.0079(4) -0.0209(4)
O4 0.0200(4) 0.0381(5) 0.0152(4) -0.0009(4) -0.0026(3) -0.0150(4)
N1 0.0158(4) 0.0175(4) 0.0144(4) -0.0050(4) 0.0028(3) -0.0085(4)
N2 0.0187(5) 0.0154(4) 0.0117(4) -0.0041(3) 0.0018(3) -0.0086(4)
C1 0.0136(5) 0.0173(5) 0.0189(5) -0.0053(4) 0.0000(4) -0.0070(4)
C2 0.0141(5) 0.0145(5) 0.0139(5) -0.0042(4) -0.0005(4) -0.0062(4)
C3 0.0144(5) 0.0176(5) 0.0130(5) -0.0055(4) -0.0007(4) -0.0066(4)
C4 0.0179(5) 0.0179(5) 0.0157(5) -0.0071(4) 0.0020(4) -0.0072(4)
C5 0.0191(5) 0.0159(5) 0.0170(5) -0.0053(4) 0.0024(4) -0.0089(4)
C6 0.0173(5) 0.0200(5) 0.0126(5) -0.0050(4) -0.0005(4) -0.0089(4)
C7 0.0211(6) 0.0213(5) 0.0162(5) -0.0033(4) -0.0002(4) -0.0087(5)
C8 0.0275(6) 0.0272(6) 0.0158(5) -0.0003(5) -0.0018(4) -0.0153(5)
C9 0.0263(6) 0.0390(7) 0.0138(5) -0.0073(5) 0.0032(4) -0.0198(6)
C10 0.0221(6) 0.0326(7) 0.0219(6) -0.0129(5) 0.0054(5) -0.0114(5)
C11 0.0207(6) 0.0219(5) 0.0198(5) -0.0070(4) 0.0024(4) -0.0088(5)
C12 0.0140(5) 0.0140(5) 0.0162(5) -0.0044(4) -0.0009(4) -0.0063(4)
C13 0.0154(5) 0.0138(5) 0.0147(5) -0.0031(4) -0.0002(4) -0.0068(4)
C14 0.0224(6) 0.0261(6) 0.0141(5) -0.0039(4) 0.0004(4) -0.0133(5)
C15 0.0225(6) 0.0285(6) 0.0196(6) -0.0058(5) -0.0036(4) -0.0125(5)
C16 0.0178(6) 0.0228(6) 0.0261(6) -0.0062(5) 0.0005(4) -0.0100(5)
C17 0.0219(6) 0.0300(6) 0.0188(5) -0.0043(5) 0.0048(4) -0.0138(5)
C18 0.0210(6) 0.0231(5) 0.0140(5) -0.0029(4) -0.0001(4) -0.0104(5)
C19 0.0162(5) 0.0251(5) 0.0109(5) -0.0060(4) 0.0022(4) -0.0119(4)
C20 0.0177(5) 0.0230(5) 0.0150(5) -0.0055(4) 0.0013(4) -0.0086(4)
C21 0.0232(6) 0.0227(5) 0.0177(5) -0.0057(4) 0.0010(4) -0.0131(5)
C22 0.0197(6) 0.0286(6) 0.0129(5) -0.0043(4) 0.0004(4) -0.0144(5)
C23 0.0159(5) 0.0266(6) 0.0182(5) -0.0074(5) 0.0009(4) -0.0083(5)
C24 0.0204(6) 0.0227(5) 0.0169(5) -0.0076(4) 0.0019(4) -0.0104(5)
C25 0.0207(6) 0.0461(8) 0.0390(8) -0.0089(7) 0.0002(5) -0.0180(6)
C26 0.0234(6) 0.0353(7) 0.0333(7) -0.0036(6) -0.0055(5) -0.0186(6)

loop_
_atom_type_symbol
_atom_type_description
_atom_type_scat_dispersion_real
_atom_type_scat_dispersion_imag
_atom_type_scat_source
C C 0.0033 0.0016 'International Tables Vol C Tables 4.2.6.8 and 6.1.1.4'
H H 0.0000 0.0000 'International Tables Vol C Tables 4.2.6.8 and 6.1.1.4'
N N 0.0061 0.0033 'International Tables Vol C Tables 4.2.6.8 and 6.1.1.4'
O O 0.0106 0.0060 'International Tables Vol C Tables 4.2.6.8 and 6.1.1.4'
S S 0.1246 0.1234 'International Tables Vol C Tables 4.2.6.8 and 6.1.1.4'

loop_
_geom_angle_atom_site_label_1
_geom_angle_atom_site_label_2
_geom_angle_atom_site_label_3
_geom_angle
_geom_angle_site_symmetry_1
_geom_angle_site_symmetry_3
_geom_angle_publ_flag
O1 S1 O2 119.68(5) . . ?
O1 S1 N2 107.65(5) . . ?
O2 S1 N2 106.40(5) . . ?
O1 S1 C13 107.03(5) . . ?
O2 S1 C13 108.46(5) . . ?
N2 S1 C13 107.03(5) . . ?
O3 S2 O4 118.86(6) . . ?
O3 S2 N1 107.40(5) . . ?
O4 S2 N1 106.63(5) . . ?
O3 S2 C19 107.88(6) . . ?
O4 S2 C19 107.49(6) . . ?
N1 S2 C19 108.20(5) . . ?
C5 N1 C1 112.39(9) . . ?
C5 N1 S2 117.93(8) . . ?
C1 N1 S2 118.66(8) . . ?
C12 N2 S1 118.61(7) . . ?
C12 N2 HN2 118.0(11) . . ?
S1 N2 HN2 112.0(11) . . ?
N1 C1 C2 107.19(9) . . ?
N1 C1 H1A 110.3 . . ?
C2 C1 H1A 110.3 . . ?
N1 C1 H1B 110.3 . . ?
C2 C1 H1B 110.3 . . ?
H1A C1 H1B 108.5 . . ?
C3 C2 C1 110.75(9) . . ?
C3 C2 C12 110.78(9) . . ?
C1 C2 C12 110.38(9) . . ?
C3 C2 H2 108.3 . . ?
C1 C2 H2 108.3 . . ?
C12 C2 H2 108.3 . . ?
C4 C3 C6 122.47(10) . . ?
C4 C3 C2 119.38(10) . . ?
C6 C3 C2 118.15(9) . . ?
C3 C4 C5 125.37(10) . . ?
C3 C4 H4 117.3 . . ?
C5 C4 H4 117.3 . . ?
N1 C5 C4 109.49(9) . . ?
N1 C5 H5A 109.8 . . ?
C4 C5 H5A 109.8 . . ?
N1 C5 H5B 109.8 . . ?
C4 C5 H5B 109.8 . . ?
H5A C5 H5B 108.2 . . ?
C11 C6 C7 117.29(11) . . ?
C11 C6 C3 121.28(10) . . ?
C7 C6 C3 121.40(10) . . ?
C8 C7 C6 121.30(11) . . ?
C8 C7 H7 119.4 . . ?
C6 C7 H7 119.4 . . ?
C9 C8 C7 120.29(12) . . ?
C9 C8 H8 119.9 . . ?
C7 C8 H8 119.9 . . ?
C8 C9 C10 119.42(11) . . ?
C8 C9 H9 120.3 . . ?
C10 C9 H9 120.3 . . ?
C9 C10 C11 120.38(12) . . ?
C9 C10 H10 119.8 . . ?
C11 C10 H10 119.8 . . ?
C10 C11 C6 121.31(12) . . ?
C10 C11 H11 119.3 . . ?
C6 C11 H11 119.3 . . ?
N2 C12 C2 111.55(9) . . ?
N2 C12 H12A 109.3 . . ?
C2 C12 H12A 109.3 . . ?
N2 C12 H12B 109.3 . . ?
C2 C12 H12B 109.3 . . ?
H12A C12 H12B 108.0 . . ?
C18 C13 C14 120.80(10) . . ?
C18 C13 S1 120.52(8) . . ?
C14 C13 S1 118.68(8) . . ?
C15 C14 C13 119.40(11) . . ?
C15 C14 H14 120.3 . . ?
C13 C14 H14 120.3 . . ?
C14 C15 C16 121.19(11) . . ?
C14 C15 H15 119.4 . . ?
C16 C15 H15 119.4 . . ?
C17 C16 C15 117.90(11) . . ?
C17 C16 C25 121.08(12) . . ?
C15 C16 C25 121.02(12) . . ?
C16 C17 C18 121.95(11) . . ?
C16 C17 H17 119.0 . . ?
C18 C17 H17 119.0 . . ?
C13 C18 C17 118.75(11) . . ?
C13 C18 H18 120.6 . . ?
C17 C18 H18 120.6 . . ?
C20 C19 C24 121.10(10) . . ?
C20 C19 S2 119.48(9) . . ?
C24 C19 S2 119.41(9) . . ?
C19 C20 C21 118.77(11) . . ?
C19 C20 H20 120.6 . . ?
C21 C20 H20 120.6 . . ?
C22 C21 C20 121.23(11) . . ?
C22 C21 H21 119.4 . . ?
C20 C21 H21 119.4 . . ?
C21 C22 C23 118.82(11) . . ?
C21 C22 C26 120.95(11) . . ?
C23 C22 C26 120.23(11) . . ?
C24 C23 C22 120.85(11) . . ?
C24 C23 H23 119.6 . . ?
C22 C23 H23 119.6 . . ?
C23 C24 C19 119.19(11) . . ?
C23 C24 H24 120.4 . . ?
C19 C24 H24 120.4 . . ?
C16 C25 H25A 109.5 . . ?
C16 C25 H25B 109.5 . . ?
H25A C25 H25B 109.5 . . ?
C16 C25 H25C 109.5 . . ?
H25A C25 H25C 109.5 . . ?
H25B C25 H25C 109.5 . . ?
C22 C26 H26A 109.5 . . ?
C22 C26 H26B 109.5 . . ?
H26A C26 H26B 109.5 . . ?
C22 C26 H26C 109.5 . . ?
H26A C26 H26C 109.5 . . ?
H26B C26 H26C 109.5 . . ?

loop_
_geom_bond_atom_site_label_1
_geom_bond_atom_site_label_2
_geom_bond_distance
_geom_bond_site_symmetry_2
_geom_bond_publ_flag
S1 O1 1.4334(9) . ?
S1 O2 1.4352(9) . ?
S1 N2 1.6218(10) . ?
S1 C13 1.7733(12) . ?
S2 O3 1.4366(10) . ?
S2 O4 1.4416(10) . ?
S2 N1 1.6269(10) . ?
S2 C19 1.7671(12) . ?
N1 C5 1.4715(14) . ?
N1 C1 1.4738(14) . ?
N2 C12 1.4740(14) . ?
N2 HN2 0.887(18) . ?
C1 C2 1.5274(15) . ?
C1 H1A 0.9900 . ?
C1 H1B 0.9900 . ?
C2 C3 1.5214(15) . ?
C2 C12 1.5372(14) . ?
C2 H2 1.0000 . ?
C3 C4 1.3438(16) . ?
C3 C6 1.4961(15) . ?
C4 C5 1.5036(15) . ?
C4 H4 0.9500 . ?
C5 H5A 0.9900 . ?
C5 H5B 0.9900 . ?
C6 C11 1.4036(16) . ?
C6 C7 1.4066(16) . ?
C7 C8 1.3975(17) . ?
C7 H7 0.9500 . ?
C8 C9 1.3847(19) . ?
C8 H8 0.9500 . ?
C9 C10 1.3917(19) . ?
C9 H9 0.9500 . ?
C10 C11 1.3935(17) . ?
C10 H10 0.9500 . ?
C11 H11 0.9500 . ?
C12 H12A 0.9900 . ?
C12 H12B 0.9900 . ?
C13 C18 1.3863(15) . ?
C13 C14 1.3922(15) . ?
C14 C15 1.3902(17) . ?
C14 H14 0.9500 . ?
C15 C16 1.3974(18) . ?
C15 H15 0.9500 . ?
C16 C17 1.3931(18) . ?
C16 C25 1.5138(17) . ?
C17 C18 1.3933(17) . ?
C17 H17 0.9500 . ?
C18 H18 0.9500 . ?
C19 C20 1.3936(17) . ?
C19 C24 1.3938(17) . ?
C20 C21 1.3942(16) . ?
C20 H20 0.9500 . ?
C21 C22 1.3939(18) . ?
C21 H21 0.9500 . ?
C22 C23 1.3997(17) . ?
C22 C26 1.5100(16) . ?
C23 C24 1.3902(16) . ?
C23 H23 0.9500 . ?
C24 H24 0.9500 . ?
C25 H25A 0.9800 . ?
C25 H25B 0.9800 . ?
C25 H25C 0.9800 . ?
C26 H26A 0.9800 . ?
C26 H26B 0.9800 . ?
C26 H26C 0.9800 . ?

loop_
_geom_torsion_atom_site_label_1
_geom_torsion_atom_site_label_2
_geom_torsion_atom_site_label_3
_geom_torsion_atom_site_label_4
_geom_torsion
_geom_torsion_site_symmetry_1
_geom_torsion_site_symmetry_2
_geom_torsion_site_symmetry_3
_geom_torsion_site_symmetry_4
_geom_torsion_publ_flag
O3 S2 N1 C5 -175.80(8) . . . . ?
O4 S2 N1 C5 -47.38(9) . . . . ?
C19 S2 N1 C5 67.99(9) . . . . ?
O3 S2 N1 C1 42.83(9) . . . . ?
O4 S2 N1 C1 171.24(8) . . . . ?
C19 S2 N1 C1 -73.39(9) . . . . ?
O1 S1 N2 C12 -52.06(9) . . . . ?
O2 S1 N2 C12 178.50(8) . . . . ?
C13 S1 N2 C12 62.69(9) . . . . ?
C5 N1 C1 C2 69.77(11) . . . . ?
S2 N1 C1 C2 -146.85(7) . . . . ?
N1 C1 C2 C3 -52.11(11) . . . . ?
N1 C1 C2 C12 70.95(11) . . . . ?
C1 C2 C3 C4 17.46(14) . . . . ?
C12 C2 C3 C4 -105.37(12) . . . . ?
C1 C2 C3 C6 -163.05(9) . . . . ?
C12 C2 C3 C6 74.12(12) . . . . ?
C6 C3 C4 C5 -174.53(10) . . . . ?
C2 C3 C4 C5 4.94(17) . . . . ?
C1 N1 C5 C4 -46.44(12) . . . . ?
S2 N1 C5 C4 169.89(8) . . . . ?
C3 C4 C5 N1 8.69(16) . . . . ?
C4 C3 C6 C11 15.60(17) . . . . ?
C2 C3 C6 C11 -163.87(10) . . . . ?
C4 C3 C6 C7 -166.19(11) . . . . ?
C2 C3 C6 C7 14.34(15) . . . . ?
C11 C6 C7 C8 -0.30(17) . . . . ?
C3 C6 C7 C8 -178.58(10) . . . . ?
C6 C7 C8 C9 -0.14(18) . . . . ?
C7 C8 C9 C10 0.19(18) . . . . ?
C8 C9 C10 C11 0.21(19) . . . . ?
C9 C10 C11 C6 -0.68(19) . . . . ?
C7 C6 C11 C10 0.71(17) . . . . ?
C3 C6 C11 C10 178.99(11) . . . . ?
S1 N2 C12 C2 92.11(10) . . . . ?
C3 C2 C12 N2 -173.09(9) . . . . ?
C1 C2 C12 N2 63.86(11) . . . . ?
O1 S1 C13 C18 -7.07(11) . . . . ?
O2 S1 C13 C18 123.33(10) . . . . ?
N2 S1 C13 C18 -122.24(10) . . . . ?
O1 S1 C13 C14 173.18(9) . . . . ?
O2 S1 C13 C14 -56.42(10) . . . . ?
N2 S1 C13 C14 58.01(10) . . . . ?
C18 C13 C14 C15 0.72(18) . . . . ?
S1 C13 C14 C15 -179.53(9) . . . . ?
C13 C14 C15 C16 -1.14(19) . . . . ?
C14 C15 C16 C17 0.58(19) . . . . ?
C14 C15 C16 C25 -178.94(12) . . . . ?
C15 C16 C17 C18 0.41(19) . . . . ?
C25 C16 C17 C18 179.93(12) . . . . ?
C14 C13 C18 C17 0.24(18) . . . . ?
S1 C13 C18 C17 -179.51(9) . . . . ?
C16 C17 C18 C13 -0.81(19) . . . . ?
O3 S2 C19 C20 158.15(9) . . . . ?
O4 S2 C19 C20 28.85(10) . . . . ?
N1 S2 C19 C20 -85.95(10) . . . . ?
O3 S2 C19 C24 -22.75(11) . . . . ?
O4 S2 C19 C24 -152.05(9) . . . . ?
N1 S2 C19 C24 93.15(10) . . . . ?
C24 C19 C20 C21 0.57(17) . . . . ?
S2 C19 C20 C21 179.66(8) . . . . ?
C19 C20 C21 C22 1.20(17) . . . . ?
C20 C21 C22 C23 -1.72(17) . . . . ?
C20 C21 C22 C26 178.97(11) . . . . ?
C21 C22 C23 C24 0.48(17) . . . . ?
C26 C22 C23 C24 179.79(11) . . . . ?
C22 C23 C24 C19 1.24(17) . . . . ?
C20 C19 C24 C23 -1.78(17) . . . . ?
S2 C19 C24 C23 179.13(9) . . . . ?
